data_1548655
loop_
_publ_author_name
'Clarke, Ryan M.'
'Jeen, Tiffany'
'Rigo, Serena'
'Thompson, John R.'
'Kaake, Loren G.'
'Thomas, Fabrice'
'Storr, Tim'

_publ_section_title
;
 Exploiting exciton coupling of ligand radical intervalence charge
 transfer transitions to tune NIR absorption.
;
_journal_issue 6
_journal_name_full 'Chemical science'
_journal_page_first 1610
_journal_page_last 1620
_journal_paper_doi 10.1039/c7sc04537a
_journal_volume 9
_journal_year 2018
_chemical_formula_moiety 'C89 H139 N4 Ni2 O4'
_chemical_formula_sum 'C89 H139 N4 Ni2 O4'
_chemical_formula_weight 1446.45
_space_group_crystal_system orthorhombic
_space_group_IT_number 61
_space_group_name_Hall '-P 2ac 2ab'
_space_group_name_H-M_alt 'P b c a'
_symmetry_space_group_name_Hall '-P 2ac 2ab'
_symmetry_space_group_name_H-M 'P b c a'
_atom_sites_solution_hydrogens geom
_audit_update_record
;
2017-10-11 deposited with the CCDC.
2018-01-09 downloaded from the CCDC.
;
_cell_angle_alpha 90
_cell_angle_beta 90
_cell_angle_gamma 90
_cell_formula_units_Z 8
_cell_length_a 29.9305(5)
_cell_length_b 12.1234(2)
_cell_length_c 47.9429(8)
_cell_measurement_reflns_used 9952
_cell_measurement_temperature 300(2)
_cell_measurement_theta_max 48.64
_cell_measurement_theta_min 2.36
_cell_volume 17396.5(5)
_computing_cell_refinement 'Bruker SAINT (Bruker, 2013)'
_computing_data_collection 'Bruker APEX2 (Bruker, 2014)'
_computing_data_reduction 'Bruker SAINT (Bruker, 2013)'
_computing_structure_refinement 'SHELXL-2014/7 (Sheldrick, 2015), Shelxle (H\"ubschle et al., 2011)'
_computing_structure_solution 'SHELXT (Sheldrick, 2015)'
_diffrn_ambient_temperature 300(2)
_diffrn_measured_fraction_theta_full 0.991
_diffrn_measured_fraction_theta_max 0.991
_diffrn_measurement_device_type 'Bruker APEX-II CCD'
_diffrn_measurement_method '\f and \w scans'
_diffrn_radiation_type CuK\a
_diffrn_radiation_wavelength 1.54178
_diffrn_reflns_av_R_equivalents 0.1168
_diffrn_reflns_limit_h_max 29
_diffrn_reflns_limit_h_min -29
_diffrn_reflns_limit_k_max 11
_diffrn_reflns_limit_k_min -11
_diffrn_reflns_limit_l_max 46
_diffrn_reflns_limit_l_min -46
_diffrn_reflns_number 90687
_diffrn_reflns_theta_full 48.454
_diffrn_reflns_theta_max 48.454
_diffrn_reflns_theta_min 1.843
_diffrn_source 'Microfocus sealed X-ray tub fitted with HELIOS multilayer optics'
_exptl_absorpt_coefficient_mu 0.898
_exptl_absorpt_correction_T_max 0.7500
_exptl_absorpt_correction_T_min 0.6627
_exptl_absorpt_correction_type multi-scan
_exptl_absorpt_process_details '(Sheldrick , 1996)'
_exptl_crystal_colour 'light brown'
_exptl_crystal_density_diffrn 1.105
_exptl_crystal_description needle
_exptl_crystal_F_000 6312
_exptl_crystal_recrystallization_method 'Re-crystallisation from solvent: pyridine/hexanes'
_exptl_crystal_size_max 0.172
_exptl_crystal_size_mid 0.088
_exptl_crystal_size_min 0.082
_refine_diff_density_max 0.302
_refine_diff_density_min -0.163
_refine_ls_extinction_method none
_refine_ls_goodness_of_fit_ref 1.080
_refine_ls_hydrogen_treatment constr
_refine_ls_matrix_type full
_refine_ls_number_parameters 764
_refine_ls_number_reflns 8263
_refine_ls_number_restraints 846
_refine_ls_restrained_S_all 1.089
_refine_ls_R_factor_all 0.0893
_refine_ls_R_factor_gt 0.0555
_refine_ls_shift/su_max 0.001
_refine_ls_shift/su_mean 0.000
_refine_ls_structure_factor_coef Fsqd
_refine_ls_weighting_details 'w=1/[\s^2^(Fo^2^)+(0.0634P)^2^+4.9410P] where P=(Fo^2^+2Fc^2^)/3'
_refine_ls_weighting_scheme calc
_refine_ls_wR_factor_gt 0.1250
_refine_ls_wR_factor_ref 0.1382
_reflns_Friedel_coverage 0.000
_reflns_number_gt 5883
_reflns_number_total 8263
_reflns_threshold_expression 'I > 2\s(I)'
_cod_data_source_file c7sc04537a2.cif
_cod_data_source_block Compound_5
_cod_depositor_comments
;
The following automatic conversions were performed:

'_exptl_absorpt_correction_type' value 'Multi-scan' changed to
'multi-scan' according to
/home/data/users/saulius/crontab/automatic-downloads/rss-feeds/RSC/lib/dictionaries/cif_core.dic
dictionary named 'cif_core.dic' version 2.4.2 from 2011-04-26.

Automatic conversion script
Id: cif_fix_values 4973 2017-02-22 13:04:09Z antanas 

 Adding full bibliography for 1548653--1548655.cif.
;
_cod_database_code 1548655

loop_
_space_group_symop_operation_xyz
'x, y, z'
'-x+1/2, -y, z+1/2'
'-x, y+1/2, -z+1/2'
'x+1/2, -y+1/2, -z'
'-x, -y, -z'
'x-1/2, y, -z-1/2'
'x, -y-1/2, z-1/2'
'-x-1/2, y-1/2, z'

loop_
_atom_site_label
_atom_site_type_symbol
_atom_site_fract_x
_atom_site_fract_y
_atom_site_fract_z
_atom_site_U_iso_or_equiv
_atom_site_adp_type
_atom_site_occupancy
_atom_site_site_symmetry_order
_atom_site_calc_flag
_atom_site_refinement_flags_posn
_atom_site_refinement_flags_adp
_atom_site_refinement_flags_occupancy
_atom_site_disorder_assembly
_atom_site_disorder_group
Ni1 Ni 0.47560(2) 0.45385(6) 0.66312(2) 0.0602(3) Uani 1 1 d . . . . .
C1 C 0.47727(15) 0.3691(3) 0.71836(9) 0.0536(11) Uani 1 1 d . . . . .
O1 O 0.49460(9) 0.3746(2) 0.69316(6) 0.0600(8) Uani 1 1 d . . . . .
N1 N 0.42116(11) 0.4884(3) 0.67947(7) 0.0521(9) Uani 1 1 d . . . . .
O2 O 0.52852(10) 0.4111(3) 0.64614(6) 0.0807(10) Uani 1 1 d . . . . .
C2 C 0.50296(14) 0.3167(4) 0.74005(9) 0.0551(11) Uani 1 1 d . . . . .
Ni2 Ni 0.65111(2) 0.74372(6) 0.34741(2) 0.0578(3) Uani 1 1 d . . . . .
N2 N 0.45737(12) 0.5369(3) 0.63298(8) 0.0643(10) Uani 1 1 d . . . . .
O3 O 0.68025(9) 0.6621(2) 0.37490(6) 0.0653(8) Uani 1 1 d . . . . .
C3 C 0.48454(16) 0.3092(4) 0.76610(9) 0.0618(12) Uani 1 1 d . . . . .
H3 H 0.501241 0.275149 0.780010 0.074 Uiso 1 1 calc R U . . .
N3 N 0.60403(12) 0.7795(3) 0.37044(8) 0.0649(10) Uani 1 1 d . . . . .
N4 N 0.62060(12) 0.8168(3) 0.31929(8) 0.0588(10) Uani 1 1 d . . . . .
C4 C 0.44220(16) 0.3494(4) 0.77318(10) 0.0654(13) Uani 1 1 d . . . . .
O4 O 0.69829(9) 0.7088(2) 0.32477(6) 0.0561(8) Uani 1 1 d . . . . .
C5 C 0.41787(15) 0.3980(3) 0.75261(9) 0.0601(12) Uani 1 1 d . . . . .
H5 H 0.389562 0.424837 0.756841 0.072 Uiso 1 1 calc R U . . .
C7 C 0.54917(15) 0.2691(4) 0.73376(9) 0.0646(12) Uani 1 1 d . . . . .
C6 C 0.43396(15) 0.4092(3) 0.72507(9) 0.0537(11) Uani 1 1 d . . . . .
C8 C 0.58056(16) 0.3590(4) 0.72285(10) 0.0877(16) Uani 1 1 d . . . . .
H8A H 0.609492 0.327807 0.719323 0.132 Uiso 1 1 calc R U . . .
H8B H 0.583153 0.416486 0.736527 0.132 Uiso 1 1 calc R U . . .
H8C H 0.568703 0.389055 0.705872 0.132 Uiso 1 1 calc R U . . .
C9 C 0.54456(17) 0.1752(4) 0.71258(10) 0.0904(16) Uani 1 1 d . . . . .
H9A H 0.573586 0.145940 0.708348 0.136 Uiso 1 1 calc R U . . .
H9B H 0.531044 0.202845 0.695827 0.136 Uiso 1 1 calc R U . . .
H9C H 0.526173 0.117951 0.720304 0.136 Uiso 1 1 calc R U . . .
C10 C 0.57037(16) 0.2195(5) 0.76005(10) 0.0920(17) Uani 1 1 d . . . . .
H10A H 0.597959 0.183963 0.755212 0.138 Uiso 1 1 calc R U . . .
H10B H 0.550326 0.166460 0.768071 0.138 Uiso 1 1 calc R U . . .
H10C H 0.576086 0.277123 0.773317 0.138 Uiso 1 1 calc R U . . .
C11 C 0.42548(17) 0.3348(5) 0.80348(10) 0.0786(14) Uani 1 1 d . . . . .
C12 C 0.37822(19) 0.3812(6) 0.80751(11) 0.119(2) Uani 1 1 d . . . . .
H12A H 0.369323 0.372059 0.826612 0.179 Uiso 1 1 calc R U . . .
H12B H 0.357767 0.342467 0.795609 0.179 Uiso 1 1 calc R U . . .
H12C H 0.378008 0.458247 0.802846 0.179 Uiso 1 1 calc R U . . .
C13 C 0.45710(19) 0.3952(5) 0.82358(10) 0.0993(18) Uani 1 1 d . . . . .
H13A H 0.447652 0.382532 0.842445 0.149 Uiso 1 1 calc R U . . .
H13B H 0.456456 0.472857 0.819701 0.149 Uiso 1 1 calc R U . . .
H13C H 0.486959 0.367896 0.821153 0.149 Uiso 1 1 calc R U . . .
C14 C 0.42525(19) 0.2120(5) 0.81109(11) 0.109(2) Uani 1 1 d . . . . .
H14A H 0.417106 0.203596 0.830337 0.163 Uiso 1 1 calc R U . . .
H14B H 0.454476 0.181632 0.808110 0.163 Uiso 1 1 calc R U . . .
H14C H 0.404010 0.173957 0.799577 0.163 Uiso 1 1 calc R U . . .
C15 C 0.40600(14) 0.4615(3) 0.70422(9) 0.0501(11) Uani 1 1 d . . . . .
C16 C 0.35785(13) 0.4846(4) 0.71137(9) 0.0635(13) Uani 1 1 d . . . . .
H16A H 0.348178 0.434713 0.725684 0.095 Uiso 1 1 calc R U . . .
H16B H 0.339683 0.474818 0.695054 0.095 Uiso 1 1 calc R U . . .
H16C H 0.355045 0.559163 0.717908 0.095 Uiso 1 1 calc R U . . .
C17 C 0.39146(14) 0.5441(4) 0.65934(9) 0.0619(12) Uani 1 1 d . . . . .
H17A H 0.370666 0.591494 0.669191 0.074 Uiso 1 1 calc R U . . .
H17B H 0.374387 0.489628 0.649029 0.074 Uiso 1 1 calc R U . . .
C18 C 0.41923(16) 0.6115(4) 0.63956(9) 0.0634(12) Uani 1 1 d . . . . .
C19 C 0.43880(17) 0.7127(4) 0.65471(10) 0.0849(15) Uani 1 1 d . . . . .
H19A H 0.415155 0.763137 0.659247 0.127 Uiso 1 1 calc R U . . .
H19B H 0.460038 0.748783 0.642788 0.127 Uiso 1 1 calc R U . . .
H19C H 0.453399 0.689333 0.671529 0.127 Uiso 1 1 calc R U . . .
C20 C 0.39167(16) 0.6486(4) 0.61451(9) 0.0834(16) Uani 1 1 d . . . . .
H20A H 0.365384 0.686357 0.620887 0.125 Uiso 1 1 calc R U . . .
H20B H 0.383109 0.585405 0.603709 0.125 Uiso 1 1 calc R U . . .
H20C H 0.409172 0.697550 0.603169 0.125 Uiso 1 1 calc R U . . .
C21 C 0.47553(17) 0.5388(4) 0.60867(10) 0.0777(15) Uani 1 1 d . . . . .
H21 H 0.461473 0.581175 0.595092 0.093 Uiso 1 1 calc R U . . .
C22 C 0.51518(18) 0.4821(5) 0.60060(10) 0.0819(15) Uani 1 1 d . . . . .
C23 C 0.52953(19) 0.4967(5) 0.57291(10) 0.0972(19) Uani 1 1 d . . . . .
H23 H 0.511574 0.535683 0.560530 0.117 Uiso 1 1 calc R U . . .
C24 C 0.5695(2) 0.4545(5) 0.56381(11) 0.1028(19) Uani 1 1 d . . . . .
C25 C 0.59541(19) 0.3975(5) 0.58379(12) 0.109(2) Uani 1 1 d . . . . .
H25 H 0.622525 0.368122 0.577905 0.131 Uiso 1 1 calc R U . . .
C26 C 0.58382(19) 0.3820(5) 0.61100(11) 0.1015(19) Uani 1 1 d . . . . .
C27 C 0.54169(17) 0.4252(4) 0.62014(11) 0.0815(16) Uani 1 1 d . . . . .
C28 C 0.6153(2) 0.3210(6) 0.63202(14) 0.1110(19) Uani 1 1 d . U . . .
C29 C 0.6290(2) 0.4070(7) 0.65402(14) 0.146(3) Uani 1 1 d . U . . .
H29A H 0.647684 0.372724 0.667773 0.219 Uiso 1 1 calc R U . . .
H29B H 0.602691 0.436011 0.662863 0.219 Uiso 1 1 calc R U . . .
H29C H 0.645023 0.465846 0.645147 0.219 Uiso 1 1 calc R U . . .
C30 C 0.5926(2) 0.2230(6) 0.64403(14) 0.144(3) Uani 1 1 d . U . . .
H30A H 0.613082 0.183845 0.655856 0.216 Uiso 1 1 calc R U . . .
H30B H 0.582874 0.175371 0.629229 0.216 Uiso 1 1 calc R U . . .
H30C H 0.567254 0.246311 0.654770 0.216 Uiso 1 1 calc R U . . .
C31 C 0.6585(2) 0.2812(6) 0.61659(14) 0.159(3) Uani 1 1 d . U . . .
H31A H 0.677464 0.242982 0.629503 0.238 Uiso 1 1 calc R U . . .
H31B H 0.674053 0.343836 0.609149 0.238 Uiso 1 1 calc R U . . .
H31C H 0.650341 0.232406 0.601658 0.238 Uiso 1 1 calc R U . . .
C32 C 0.5860(2) 0.4738(5) 0.53470(12) 0.1000(17) Uani 1 1 d . U . . .
C35 C 0.6166(2) 0.5224(6) 0.48020(11) 0.1022(19) Uani 1 1 d . . . . .
C33 C 0.6330(3) 0.4939(9) 0.53000(18) 0.090(3) Uani 0.701(11) 1 d . U P A 1
H33 H 0.652903 0.489980 0.544854 0.108 Uiso 0.701(11) 1 calc R U P A 1
C34 C 0.6488(3) 0.5192(9) 0.50319(17) 0.087(3) Uani 0.701(11) 1 d . U P A 1
H34 H 0.678910 0.533628 0.500117 0.105 Uiso 0.701(11) 1 calc R U P A 1
C36 C 0.5725(4) 0.4932(9) 0.4854(2) 0.097(3) Uani 0.701(11) 1 d . U P A 1
H36 H 0.552553 0.491740 0.470497 0.116 Uiso 0.701(11) 1 calc R U P A 1
C37 C 0.5565(3) 0.4657(10) 0.51229(18) 0.096(3) Uani 0.701(11) 1 d . U P A 1
H37 H 0.527173 0.442870 0.514932 0.115 Uiso 0.701(11) 1 calc R U P A 1
C37A C 0.5620(6) 0.5373(19) 0.5156(4) 0.074(5) Uani 0.299(11) 1 d . U P A 2
H37A H 0.533932 0.561722 0.521044 0.089 Uiso 0.299(11) 1 calc R U P A 2
C36A C 0.5762(8) 0.567(3) 0.4894(5) 0.105(9) Uani 0.299(11) 1 d . . P A 2
H36A H 0.559583 0.614782 0.478314 0.126 Uiso 0.299(11) 1 calc R U P A 2
C34A C 0.6366(8) 0.462(2) 0.4979(5) 0.087(5) Uani 0.299(11) 1 d . U P A 2
H34A H 0.664285 0.433985 0.492796 0.105 Uiso 0.299(11) 1 calc R U P A 2
C33A C 0.6203(8) 0.433(2) 0.5252(5) 0.092(5) Uani 0.299(11) 1 d . U P A 2
H33A H 0.636142 0.382663 0.535867 0.111 Uiso 0.299(11) 1 calc R U P A 2
C38 C 0.66551(17) 0.6283(4) 0.39932(10) 0.0647(13) Uani 1 1 d . . . . .
C39 C 0.69250(16) 0.5594(4) 0.41680(9) 0.0690(13) Uani 1 1 d . . . . .
C42 C 0.60732(19) 0.6219(5) 0.43523(11) 0.0979(18) Uani 1 1 d . . . . .
H42 H 0.578887 0.642301 0.441097 0.117 Uiso 1 1 calc R U . . .
C41 C 0.6323(2) 0.5567(5) 0.45204(11) 0.0924(17) Uani 1 1 d . . . . .
C40 C 0.67479(18) 0.5280(4) 0.44184(10) 0.0841(16) Uani 1 1 d . . . . .
H40 H 0.692455 0.483569 0.453179 0.101 Uiso 1 1 calc R U . . .
C44 C 0.73917(16) 0.5216(4) 0.40751(10) 0.0765(14) Uani 1 1 d . . . . .
C43 C 0.62276(18) 0.6599(4) 0.40916(10) 0.0770(15) Uani 1 1 d . . . . .
C45 C 0.76940(18) 0.6236(5) 0.40385(12) 0.1100(19) Uani 1 1 d . . . . .
H45A H 0.798019 0.600957 0.396862 0.165 Uiso 1 1 calc R U . . .
H45B H 0.773173 0.659629 0.421529 0.165 Uiso 1 1 calc R U . . .
H45C H 0.755815 0.673801 0.390887 0.165 Uiso 1 1 calc R U . . .
C46 C 0.73591(17) 0.4553(5) 0.38068(10) 0.0980(18) Uani 1 1 d . . . . .
H46A H 0.765347 0.435032 0.374603 0.147 Uiso 1 1 calc R U . . .
H46B H 0.721735 0.499160 0.366544 0.147 Uiso 1 1 calc R U . . .
H46C H 0.718591 0.389943 0.383939 0.147 Uiso 1 1 calc R U . . .
C47 C 0.76209(17) 0.4472(5) 0.42947(11) 0.107(2) Uani 1 1 d . . . . .
H47A H 0.790627 0.423593 0.422553 0.161 Uiso 1 1 calc R U . . .
H47B H 0.743694 0.383882 0.433036 0.161 Uiso 1 1 calc R U . . .
H47C H 0.766156 0.487969 0.446445 0.161 Uiso 1 1 calc R U . . .
C48 C 0.59570(17) 0.7373(4) 0.39466(11) 0.0812(15) Uani 1 1 d . . . . .
H48 H 0.569511 0.759748 0.403427 0.097 Uiso 1 1 calc R U . . .
C49 C 0.57523(17) 0.8687(4) 0.35888(11) 0.0789(14) Uani 1 1 d . . . . .
C50 C 0.5985(2) 0.9787(4) 0.36582(12) 0.1100(19) Uani 1 1 d . . . . .
H50A H 0.581629 1.038688 0.358087 0.165 Uiso 1 1 calc R U . . .
H50B H 0.628063 0.978862 0.357984 0.165 Uiso 1 1 calc R U . . .
H50C H 0.600448 0.987226 0.385688 0.165 Uiso 1 1 calc R U . . .
C51 C 0.52730(18) 0.8657(5) 0.36998(12) 0.115(2) Uani 1 1 d . . . . .
H51A H 0.508949 0.914395 0.359118 0.173 Uiso 1 1 calc R U . . .
H51B H 0.527025 0.888873 0.389121 0.173 Uiso 1 1 calc R U . . .
H51C H 0.515861 0.791883 0.368649 0.173 Uiso 1 1 calc R U . . .
C52 C 0.57494(16) 0.8471(4) 0.32818(10) 0.0770(14) Uani 1 1 d . . . . .
H52A H 0.554385 0.787570 0.323927 0.092 Uiso 1 1 calc R U . . .
H52B H 0.565161 0.912556 0.318274 0.092 Uiso 1 1 calc R U . . .
C53 C 0.63194(15) 0.8306(3) 0.29324(10) 0.0580(12) Uani 1 1 d . . . . .
C54 C 0.59809(15) 0.8769(4) 0.27275(10) 0.0764(15) Uani 1 1 d . . . . .
H54A H 0.606169 0.855590 0.254134 0.115 Uiso 1 1 calc R U . . .
H54B H 0.597739 0.955938 0.274074 0.115 Uiso 1 1 calc R U . . .
H54C H 0.568960 0.848552 0.277078 0.115 Uiso 1 1 calc R U . . .
C55 C 0.67616(16) 0.8042(3) 0.28289(9) 0.0561(12) Uani 1 1 d . . . . .
C56 C 0.68935(17) 0.8403(4) 0.25620(10) 0.0688(13) Uani 1 1 d . . . . .
H56 H 0.668821 0.878633 0.245327 0.083 Uiso 1 1 calc R U . . .
C57 C 0.73084(18) 0.8215(4) 0.24568(10) 0.0688(13) Uani 1 1 d . . . . .
C58 C 0.76015(17) 0.7588(4) 0.26180(10) 0.0728(14) Uani 1 1 d . . . . .
H58 H 0.787953 0.741874 0.254276 0.087 Uiso 1 1 calc R U . . .
C59 C 0.75057(15) 0.7204(3) 0.28811(9) 0.0578(12) Uani 1 1 d . . . . .
C60 C 0.70735(15) 0.7450(4) 0.29973(10) 0.0548(11) Uani 1 1 d . . . . .
C61 C 0.78423(15) 0.6520(4) 0.30506(9) 0.0605(12) Uani 1 1 d . . . . .
C62 C 0.79541(16) 0.7124(4) 0.33209(10) 0.0851(16) Uani 1 1 d . . . . .
H62A H 0.817699 0.671751 0.342171 0.128 Uiso 1 1 calc R U . . .
H62B H 0.768950 0.718830 0.343297 0.128 Uiso 1 1 calc R U . . .
H62C H 0.806602 0.784665 0.327820 0.128 Uiso 1 1 calc R U . . .
C63 C 0.76546(15) 0.5381(4) 0.31100(9) 0.0708(13) Uani 1 1 d . . . . .
H63A H 0.786329 0.497213 0.322155 0.106 Uiso 1 1 calc R U . . .
H63B H 0.760480 0.499973 0.293724 0.106 Uiso 1 1 calc R U . . .
H63C H 0.737704 0.545009 0.320878 0.106 Uiso 1 1 calc R U . . .
C64 C 0.82833(15) 0.6366(4) 0.28936(11) 0.0910(17) Uani 1 1 d . . . . .
H64A H 0.848420 0.593328 0.300490 0.136 Uiso 1 1 calc R U . . .
H64B H 0.841458 0.707416 0.285725 0.136 Uiso 1 1 calc R U . . .
H64C H 0.822774 0.599451 0.272022 0.136 Uiso 1 1 calc R U . . .
C65 C 0.74587(19) 0.8657(5) 0.21711(11) 0.0890(16) Uani 1 1 d . . . . .
C66 C 0.7579(3) 0.7729(7) 0.19797(13) 0.183(4) Uani 1 1 d . . . . .
H66A H 0.762757 0.801231 0.179521 0.275 Uiso 1 1 calc R U . . .
H66B H 0.733937 0.720247 0.197580 0.275 Uiso 1 1 calc R U . . .
H66C H 0.784621 0.737790 0.204532 0.275 Uiso 1 1 calc R U . . .
C67 C 0.7838(2) 0.9444(6) 0.22117(15) 0.166(3) Uani 1 1 d . U . . .
H67A H 0.794993 0.967276 0.203324 0.249 Uiso 1 1 calc R U . . .
H67B H 0.807177 0.908800 0.231479 0.249 Uiso 1 1 calc R U . . .
H67C H 0.773481 1.007796 0.231322 0.249 Uiso 1 1 calc R U . . .
C68 C 0.7090(2) 0.9298(7) 0.20218(13) 0.162(3) Uani 1 1 d . . . . .
H68A H 0.719265 0.951359 0.184004 0.243 Uiso 1 1 calc R U . . .
H68B H 0.701585 0.994332 0.212802 0.243 Uiso 1 1 calc R U . . .
H68C H 0.683041 0.883899 0.200338 0.243 Uiso 1 1 calc R U . . .

loop_
_atom_site_aniso_label
_atom_site_aniso_U_11
_atom_site_aniso_U_22
_atom_site_aniso_U_33
_atom_site_aniso_U_23
_atom_site_aniso_U_13
_atom_site_aniso_U_12
Ni1 0.0587(5) 0.0752(5) 0.0467(5) 0.0092(4) -0.0018(4) 0.0129(4)
C1 0.057(3) 0.063(3) 0.041(3) 0.006(2) -0.007(2) -0.004(2)
O1 0.057(2) 0.078(2) 0.0455(19) 0.0136(16) -0.0036(15) 0.0149(15)
N1 0.050(2) 0.054(2) 0.052(2) 0.0026(18) -0.0047(19) 0.0088(17)
O2 0.067(2) 0.124(3) 0.051(2) 0.0200(19) 0.0115(18) 0.0308(19)
C2 0.056(3) 0.062(3) 0.047(3) 0.000(2) -0.012(2) 0.000(2)
Ni2 0.0573(5) 0.0625(5) 0.0535(5) 0.0005(4) 0.0017(4) 0.0068(4)
N2 0.064(3) 0.082(3) 0.047(2) 0.012(2) 0.001(2) 0.011(2)
O3 0.063(2) 0.079(2) 0.054(2) 0.0118(16) 0.0079(16) 0.0134(16)
C3 0.066(3) 0.076(3) 0.043(3) 0.010(2) -0.012(2) 0.009(3)
N3 0.062(3) 0.071(3) 0.061(3) 0.000(2) 0.010(2) 0.015(2)
N4 0.054(3) 0.057(2) 0.065(3) 0.008(2) -0.001(2) 0.0019(18)
C4 0.065(3) 0.077(3) 0.054(3) 0.010(2) -0.004(3) 0.001(3)
O4 0.0525(19) 0.065(2) 0.0509(19) 0.0020(15) 0.0048(15) 0.0046(14)
C5 0.062(3) 0.072(3) 0.047(3) 0.010(2) 0.003(2) 0.004(2)
C7 0.059(3) 0.081(4) 0.053(3) 0.005(2) -0.013(2) 0.014(3)
C6 0.055(3) 0.056(3) 0.050(3) 0.009(2) -0.006(2) -0.002(2)
C8 0.068(4) 0.111(4) 0.084(4) 0.001(3) 0.001(3) -0.001(3)
C9 0.096(4) 0.092(4) 0.084(4) -0.008(3) -0.012(3) 0.027(3)
C10 0.069(4) 0.134(5) 0.072(4) 0.024(3) -0.012(3) 0.026(3)
C11 0.082(4) 0.105(4) 0.049(3) 0.017(3) 0.003(3) 0.002(3)
C12 0.103(4) 0.184(6) 0.070(4) 0.024(4) 0.023(4) 0.030(4)
C13 0.126(5) 0.118(4) 0.054(3) 0.002(3) -0.014(3) 0.010(4)
C14 0.130(5) 0.114(4) 0.082(4) 0.033(3) 0.012(4) -0.022(4)
C15 0.047(3) 0.052(3) 0.051(3) -0.008(2) -0.001(2) 0.000(2)
C16 0.054(3) 0.074(3) 0.062(3) -0.001(2) -0.004(2) -0.001(2)
C17 0.057(3) 0.070(3) 0.058(3) 0.007(2) -0.006(2) 0.014(2)
C18 0.069(3) 0.067(3) 0.054(3) 0.012(2) -0.002(3) 0.018(2)
C19 0.093(4) 0.075(4) 0.087(4) 0.007(3) -0.004(3) 0.002(3)
C20 0.079(4) 0.112(4) 0.059(3) 0.017(3) -0.005(3) 0.033(3)
C21 0.076(4) 0.104(4) 0.053(3) 0.022(3) -0.004(3) 0.024(3)
C22 0.077(4) 0.119(4) 0.049(3) 0.023(3) 0.005(3) 0.024(3)
C23 0.091(4) 0.146(5) 0.054(3) 0.030(3) 0.008(3) 0.039(4)
C24 0.095(4) 0.161(6) 0.052(3) 0.028(3) 0.016(3) 0.031(4)
C25 0.090(4) 0.174(6) 0.065(4) 0.027(4) 0.018(3) 0.039(4)
C26 0.074(4) 0.168(6) 0.063(3) 0.027(4) 0.016(3) 0.035(4)
C27 0.068(4) 0.122(5) 0.054(3) 0.018(3) 0.009(3) 0.019(3)
C28 0.085(3) 0.140(4) 0.107(4) 0.020(3) 0.016(3) 0.039(3)
C29 0.102(5) 0.220(6) 0.116(5) 0.018(4) -0.006(4) 0.016(4)
C30 0.130(5) 0.160(5) 0.142(5) 0.059(4) 0.017(4) 0.063(4)
C31 0.117(5) 0.224(6) 0.135(5) 0.044(4) 0.029(4) 0.073(4)
C32 0.088(3) 0.135(4) 0.077(3) 0.021(3) 0.007(3) 0.017(3)
C35 0.084(4) 0.166(6) 0.056(3) 0.018(4) 0.014(3) 0.018(4)
C33 0.090(4) 0.105(5) 0.074(4) 0.008(4) 0.004(3) -0.007(4)
C34 0.087(4) 0.101(5) 0.073(4) 0.004(4) 0.007(3) -0.005(4)
C36 0.096(4) 0.116(6) 0.078(4) 0.008(4) 0.006(3) 0.004(4)
C37 0.096(4) 0.110(5) 0.081(4) 0.006(4) 0.004(3) -0.011(4)
C37A 0.074(6) 0.080(7) 0.069(5) 0.008(4) 0.012(4) 0.006(5)
C36A 0.100(15) 0.14(2) 0.075(12) 0.052(14) 0.028(10) 0.027(13)
C34A 0.089(7) 0.089(7) 0.085(6) 0.007(5) 0.008(4) 0.004(5)
C33A 0.096(6) 0.095(7) 0.086(6) 0.007(5) 0.007(4) 0.010(5)
C38 0.076(3) 0.076(3) 0.042(3) -0.002(2) 0.001(3) 0.011(3)
C39 0.072(3) 0.092(4) 0.043(3) 0.007(3) -0.001(3) 0.009(3)
C42 0.094(4) 0.139(5) 0.060(4) 0.017(3) 0.017(3) 0.030(4)
C41 0.090(4) 0.136(5) 0.051(3) 0.014(3) 0.012(3) 0.019(4)
C40 0.088(4) 0.115(4) 0.049(3) 0.013(3) 0.006(3) 0.018(3)
C44 0.069(4) 0.097(4) 0.064(3) 0.017(3) 0.001(3) 0.020(3)
C43 0.077(4) 0.104(4) 0.050(3) 0.005(3) 0.013(3) 0.022(3)
C45 0.078(4) 0.126(5) 0.126(5) 0.032(4) 0.004(4) 0.005(3)
C46 0.094(4) 0.125(5) 0.075(4) -0.001(3) 0.009(3) 0.038(3)
C47 0.090(4) 0.149(5) 0.083(4) 0.031(4) 0.000(3) 0.042(4)
C48 0.077(4) 0.105(4) 0.062(3) 0.002(3) 0.017(3) 0.027(3)
C49 0.075(4) 0.083(4) 0.079(4) 0.006(3) 0.005(3) 0.034(3)
C50 0.138(5) 0.079(4) 0.113(5) -0.013(3) -0.001(4) 0.024(3)
C51 0.092(4) 0.141(5) 0.113(5) 0.034(4) 0.030(4) 0.067(4)
C52 0.060(3) 0.092(4) 0.079(3) 0.014(3) 0.000(3) 0.015(3)
C53 0.058(3) 0.050(3) 0.065(3) 0.007(2) -0.011(3) -0.006(2)
C54 0.067(3) 0.086(4) 0.076(3) 0.019(3) -0.016(3) -0.005(3)
C55 0.059(3) 0.057(3) 0.052(3) 0.004(2) -0.002(2) -0.005(2)
C56 0.071(3) 0.077(4) 0.059(3) 0.010(3) -0.006(3) -0.009(3)
C57 0.078(4) 0.070(4) 0.058(3) 0.003(2) 0.001(3) -0.013(3)
C58 0.071(4) 0.085(4) 0.063(3) 0.003(3) 0.006(3) -0.007(3)
C59 0.057(3) 0.061(3) 0.056(3) -0.003(2) 0.004(2) -0.009(2)
C60 0.060(3) 0.056(3) 0.049(3) -0.002(2) 0.000(2) -0.012(2)
C61 0.055(3) 0.067(3) 0.060(3) -0.002(2) 0.008(2) -0.001(2)
C62 0.065(4) 0.111(4) 0.079(4) -0.011(3) -0.015(3) -0.002(3)
C63 0.066(3) 0.069(3) 0.077(3) 0.005(3) 0.008(3) 0.008(2)
C64 0.062(3) 0.121(5) 0.090(4) 0.012(3) 0.019(3) 0.009(3)
C65 0.091(4) 0.111(4) 0.065(4) 0.024(3) 0.010(3) -0.013(3)
C66 0.301(11) 0.174(7) 0.075(5) 0.007(4) 0.074(6) 0.005(6)
C67 0.157(6) 0.204(6) 0.136(5) 0.051(5) 0.002(5) -0.086(5)
C68 0.141(6) 0.237(9) 0.107(5) 0.086(5) 0.007(5) 0.008(5)

loop_
_atom_type_symbol
_atom_type_description
_atom_type_scat_dispersion_real
_atom_type_scat_dispersion_imag
_atom_type_scat_source
C C 0.0181 0.0091 'International Tables Vol C Tables 4.2.6.8 and 6.1.1.4'
H H 0.0000 0.0000 'International Tables Vol C Tables 4.2.6.8 and 6.1.1.4'
N N 0.0311 0.0180 'International Tables Vol C Tables 4.2.6.8 and 6.1.1.4'
Ni Ni -3.0029 0.5091 'International Tables Vol C Tables 4.2.6.8 and 6.1.1.4'
O O 0.0492 0.0322 'International Tables Vol C Tables 4.2.6.8 and 6.1.1.4'

loop_
_geom_angle_atom_site_label_1
_geom_angle_atom_site_label_2
_geom_angle_atom_site_label_3
_geom_angle
O1 Ni1 N2 178.53(16)
O1 Ni1 O2 86.16(13)
N2 Ni1 O2 93.52(15)
O1 Ni1 N1 93.38(14)
N2 Ni1 N1 87.03(16)
O2 Ni1 N1 176.49(16)
O1 C1 C6 123.4(4)
O1 C1 C2 118.3(4)
C6 C1 C2 118.3(4)
C1 O1 Ni1 129.0(3)
C15 N1 C17 119.8(3)
C15 N1 Ni1 129.0(3)
C17 N1 Ni1 110.8(3)
C27 O2 Ni1 129.4(3)
C3 C2 C1 118.2(4)
C3 C2 C7 121.3(4)
C1 C2 C7 120.4(4)
O4 Ni2 N3 179.43(16)
O4 Ni2 N4 93.39(15)
N3 Ni2 N4 86.93(17)
O4 Ni2 O3 86.32(13)
N3 Ni2 O3 93.39(15)
N4 Ni2 O3 176.46(15)
C21 N2 C18 120.3(4)
C21 N2 Ni1 126.5(3)
C18 N2 Ni1 113.1(3)
C38 O3 Ni2 129.6(3)
C2 C3 C4 124.3(4)
C2 C3 H3 117.9
C4 C3 H3 117.9
C48 N3 C49 120.6(4)
C48 N3 Ni2 126.3(3)
C49 N3 Ni2 113.0(3)
C53 N4 C52 119.0(4)
C53 N4 Ni2 129.0(3)
C52 N4 Ni2 111.4(3)
C5 C4 C3 117.4(4)
C5 C4 C11 123.9(4)
C3 C4 C11 118.7(4)
C60 O4 Ni2 128.9(3)
C4 C5 C6 122.5(4)
C4 C5 H5 118.8
C6 C5 H5 118.8
C2 C7 C8 110.7(4)
C2 C7 C9 109.3(4)
C8 C7 C9 111.0(4)
C2 C7 C10 111.1(4)
C8 C7 C10 107.8(4)
C9 C7 C10 106.9(4)
C5 C6 C1 119.3(4)
C5 C6 C15 119.3(4)
C1 C6 C15 121.3(4)
C7 C8 H8A 109.5
C7 C8 H8B 109.5
H8A C8 H8B 109.5
C7 C8 H8C 109.5
H8A C8 H8C 109.5
H8B C8 H8C 109.5
C7 C9 H9A 109.5
C7 C9 H9B 109.5
H9A C9 H9B 109.5
C7 C9 H9C 109.5
H9A C9 H9C 109.5
H9B C9 H9C 109.5
C7 C10 H10A 109.5
C7 C10 H10B 109.5
H10A C10 H10B 109.5
C7 C10 H10C 109.5
H10A C10 H10C 109.5
H10B C10 H10C 109.5
C14 C11 C12 108.8(5)
C14 C11 C13 108.4(4)
C12 C11 C13 108.3(5)
C14 C11 C4 109.6(4)
C12 C11 C4 112.0(4)
C13 C11 C4 109.6(4)
C11 C12 H12A 109.5
C11 C12 H12B 109.5
H12A C12 H12B 109.5
C11 C12 H12C 109.5
H12A C12 H12C 109.5
H12B C12 H12C 109.5
C11 C13 H13A 109.5
C11 C13 H13B 109.5
H13A C13 H13B 109.5
C11 C13 H13C 109.5
H13A C13 H13C 109.5
H13B C13 H13C 109.5
C11 C14 H14A 109.5
C11 C14 H14B 109.5
H14A C14 H14B 109.5
C11 C14 H14C 109.5
H14A C14 H14C 109.5
H14B C14 H14C 109.5
N1 C15 C6 122.2(4)
N1 C15 C16 119.3(4)
C6 C15 C16 118.5(4)
C15 C16 H16A 109.5
C15 C16 H16B 109.5
H16A C16 H16B 109.5
C15 C16 H16C 109.5
H16A C16 H16C 109.5
H16B C16 H16C 109.5
N1 C17 C18 109.2(3)
N1 C17 H17A 109.8
C18 C17 H17A 109.8
N1 C17 H17B 109.8
C18 C17 H17B 109.8
H17A C17 H17B 108.3
N2 C18 C17 103.1(3)
N2 C18 C20 115.3(4)
C17 C18 C20 111.0(4)
N2 C18 C19 107.0(4)
C17 C18 C19 110.2(4)
C20 C18 C19 110.0(4)
C18 C19 H19A 109.5
C18 C19 H19B 109.5
H19A C19 H19B 109.5
C18 C19 H19C 109.5
H19A C19 H19C 109.5
H19B C19 H19C 109.5
C18 C20 H20A 109.5
C18 C20 H20B 109.5
H20A C20 H20B 109.5
C18 C20 H20C 109.5
H20A C20 H20C 109.5
H20B C20 H20C 109.5
N2 C21 C22 126.1(4)
N2 C21 H21 116.9
C22 C21 H21 116.9
C23 C22 C27 121.2(5)
C23 C22 C21 116.7(5)
C27 C22 C21 121.6(4)
C24 C23 C22 121.3(5)
C24 C23 H23 119.3
C22 C23 H23 119.3
C23 C24 C25 116.4(5)
C23 C24 C32 121.7(5)
C25 C24 C32 121.8(5)
C26 C25 C24 125.2(5)
C26 C25 H25 117.4
C24 C25 H25 117.4
C25 C26 C27 117.8(5)
C25 C26 C28 121.9(5)
C27 C26 C28 120.3(5)
O2 C27 C22 121.6(5)
O2 C27 C26 120.3(5)
C22 C27 C26 118.1(5)
C30 C28 C29 113.5(6)
C30 C28 C26 110.7(6)
C29 C28 C26 106.3(5)
C30 C28 C31 108.3(6)
C29 C28 C31 108.2(6)
C26 C28 C31 109.8(5)
C28 C29 H29A 109.5
C28 C29 H29B 109.5
H29A C29 H29B 109.5
C28 C29 H29C 109.5
H29A C29 H29C 109.5
H29B C29 H29C 109.5
C28 C30 H30A 109.5
C28 C30 H30B 109.5
H30A C30 H30B 109.5
C28 C30 H30C 109.5
H30A C30 H30C 109.5
H30B C30 H30C 109.5
C28 C31 H31A 109.5
C28 C31 H31B 109.5
H31A C31 H31B 109.5
C28 C31 H31C 109.5
H31A C31 H31C 109.5
H31B C31 H31C 109.5
C33A C32 C37A 113.9(14)
C37 C32 C33 120.5(7)
C33A C32 C24 124.0(12)
C37 C32 C24 120.0(6)
C37A C32 C24 122.0(9)
C33 C32 C24 119.4(6)
C34A C35 C36A 114.7(14)
C36 C35 C34 118.9(7)
C34A C35 C41 128.3(11)
C36 C35 C41 122.2(7)
C36A C35 C41 116.8(10)
C34 C35 C41 118.9(6)
C34 C33 C32 120.5(8)
C34 C33 H33 119.7
C32 C33 H33 119.7
C33 C34 C35 118.3(7)
C33 C34 H34 120.9
C35 C34 H34 120.9
C35 C36 C37 122.9(9)
C35 C36 H36 118.5
C37 C36 H36 118.5
C32 C37 C36 118.2(8)
C32 C37 H37 120.9
C36 C37 H37 120.9
C36A C37A C32 126.0(17)
C36A C37A H37A 117.0
C32 C37A H37A 117.0
C37A C36A C35 117.0(18)
C37A C36A H36A 121.5
C35 C36A H36A 121.5
C35 C34A C33A 126(2)
C35 C34A H34A 117.0
C33A C34A H34A 117.0
C32 C33A C34A 122(2)
C32 C33A H33A 119.2
C34A C33A H33A 119.2
O3 C38 C43 120.9(4)
O3 C38 C39 120.8(4)
C43 C38 C39 118.2(4)
C40 C39 C38 117.2(5)
C40 C39 C44 121.6(4)
C38 C39 C44 121.1(4)
C41 C42 C43 122.5(5)
C41 C42 H42 118.7
C43 C42 H42 118.7
C42 C41 C40 115.9(5)
C42 C41 C35 121.9(5)
C40 C41 C35 122.1(5)
C39 C40 C41 126.0(5)
C39 C40 H40 117.0
C41 C40 H40 117.0
C46 C44 C39 110.2(4)
C46 C44 C45 111.4(4)
C39 C44 C45 109.1(4)
C46 C44 C47 107.3(4)
C39 C44 C47 112.3(4)
C45 C44 C47 106.6(4)
C42 C43 C38 120.2(5)
C42 C43 C48 117.6(5)
C38 C43 C48 122.1(5)
C44 C45 H45A 109.5
C44 C45 H45B 109.5
H45A C45 H45B 109.5
C44 C45 H45C 109.5
H45A C45 H45C 109.5
H45B C45 H45C 109.5
C44 C46 H46A 109.5
C44 C46 H46B 109.5
H46A C46 H46B 109.5
C44 C46 H46C 109.5
H46A C46 H46C 109.5
H46B C46 H46C 109.5
C44 C47 H47A 109.5
C44 C47 H47B 109.5
H47A C47 H47B 109.5
C44 C47 H47C 109.5
H47A C47 H47C 109.5
H47B C47 H47C 109.5
N3 C48 C43 126.2(5)
N3 C48 H48 116.9
C43 C48 H48 116.9
N3 C49 C52 104.0(4)
N3 C49 C51 113.3(4)
C52 C49 C51 109.4(5)
N3 C49 C50 106.6(4)
C52 C49 C50 111.5(4)
C51 C49 C50 111.7(4)
C49 C50 H50A 109.5
C49 C50 H50B 109.5
H50A C50 H50B 109.5
C49 C50 H50C 109.5
H50A C50 H50C 109.5
H50B C50 H50C 109.5
C49 C51 H51A 109.5
C49 C51 H51B 109.5
H51A C51 H51B 109.5
C49 C51 H51C 109.5
H51A C51 H51C 109.5
H51B C51 H51C 109.5
N4 C52 C49 108.8(4)
N4 C52 H52A 109.9
C49 C52 H52A 109.9
N4 C52 H52B 109.9
C49 C52 H52B 109.9
H52A C52 H52B 108.3
N4 C53 C55 122.5(4)
N4 C53 C54 119.5(4)
C55 C53 C54 118.0(4)
C53 C54 H54A 109.5
C53 C54 H54B 109.5
H54A C54 H54B 109.5
C53 C54 H54C 109.5
H54A C54 H54C 109.5
H54B C54 H54C 109.5
C56 C55 C60 119.1(4)
C56 C55 C53 119.9(4)
C60 C55 C53 121.0(4)
C57 C56 C55 122.7(5)
C57 C56 H56 118.6
C55 C56 H56 118.6
C56 C57 C58 117.4(4)
C56 C57 C65 122.6(5)
C58 C57 C65 120.0(5)
C59 C58 C57 124.2(5)
C59 C58 H58 117.9
C57 C58 H58 117.9
C58 C59 C60 118.2(4)
C58 C59 C61 122.1(4)
C60 C59 C61 119.8(4)
O4 C60 C55 123.5(4)
O4 C60 C59 118.2(4)
C55 C60 C59 118.2(4)
C63 C61 C62 111.0(4)
C63 C61 C64 107.5(4)
C62 C61 C64 106.7(4)
C63 C61 C59 110.3(4)
C62 C61 C59 109.5(4)
C64 C61 C59 111.8(4)
C61 C62 H62A 109.5
C61 C62 H62B 109.5
H62A C62 H62B 109.5
C61 C62 H62C 109.5
H62A C62 H62C 109.5
H62B C62 H62C 109.5
C61 C63 H63A 109.5
C61 C63 H63B 109.5
H63A C63 H63B 109.5
C61 C63 H63C 109.5
H63A C63 H63C 109.5
H63B C63 H63C 109.5
C61 C64 H64A 109.5
C61 C64 H64B 109.5
H64A C64 H64B 109.5
C61 C64 H64C 109.5
H64A C64 H64C 109.5
H64B C64 H64C 109.5
C66 C65 C67 112.2(6)
C66 C65 C68 105.6(6)
C67 C65 C68 106.5(6)
C66 C65 C57 110.8(5)
C67 C65 C57 109.2(5)
C68 C65 C57 112.6(5)
C65 C66 H66A 109.5
C65 C66 H66B 109.5
H66A C66 H66B 109.5
C65 C66 H66C 109.5
H66A C66 H66C 109.5
H66B C66 H66C 109.5
C65 C67 H67A 109.5
C65 C67 H67B 109.5
H67A C67 H67B 109.5
C65 C67 H67C 109.5
H67A C67 H67C 109.5
H67B C67 H67C 109.5
C65 C68 H68A 109.5
C65 C68 H68B 109.5
H68A C68 H68B 109.5
C65 C68 H68C 109.5
H68A C68 H68C 109.5
H68B C68 H68C 109.5

loop_
_geom_bond_atom_site_label_1
_geom_bond_atom_site_label_2
_geom_bond_distance
Ni1 O1 1.822(3)
Ni1 N2 1.844(4)
Ni1 O2 1.855(3)
Ni1 N1 1.856(3)
C1 O1 1.316(5)
C1 C6 1.422(6)
C1 C2 1.441(6)
N1 C15 1.311(5)
N1 C17 1.476(5)
O2 C27 1.319(5)
C2 C3 1.368(5)
C2 C7 1.529(6)
Ni2 O4 1.831(3)
Ni2 N3 1.842(4)
Ni2 N4 1.854(4)
Ni2 O3 1.865(3)
N2 C21 1.286(5)
N2 C18 1.490(5)
O3 C38 1.317(5)
C3 C4 1.400(6)
C3 H3 0.9300
N3 C48 1.293(5)
N3 C49 1.489(5)
N4 C53 1.305(5)
N4 C52 1.478(5)
C4 C5 1.360(6)
C4 C11 1.547(6)
O4 C60 1.306(5)
C5 C6 1.412(5)
C5 H5 0.9300
C7 C8 1.531(6)
C7 C9 1.532(6)
C7 C10 1.533(6)
C6 C15 1.450(6)
C8 H8A 0.9600
C8 H8B 0.9600
C8 H8C 0.9600
C9 H9A 0.9600
C9 H9B 0.9600
C9 H9C 0.9600
C10 H10A 0.9600
C10 H10B 0.9600
C10 H10C 0.9600
C11 C14 1.533(7)
C11 C12 1.535(7)
C11 C13 1.536(7)
C12 H12A 0.9600
C12 H12B 0.9600
C12 H12C 0.9600
C13 H13A 0.9600
C13 H13B 0.9600
C13 H13C 0.9600
C14 H14A 0.9600
C14 H14B 0.9600
C14 H14C 0.9600
C15 C16 1.508(5)
C16 H16A 0.9600
C16 H16B 0.9600
C16 H16C 0.9600
C17 C18 1.503(6)
C17 H17A 0.9700
C17 H17B 0.9700
C18 C20 1.525(6)
C18 C19 1.542(6)
C19 H19A 0.9600
C19 H19B 0.9600
C19 H19C 0.9600
C20 H20A 0.9600
C20 H20B 0.9600
C20 H20C 0.9600
C21 C22 1.425(6)
C21 H21 0.9300
C22 C23 1.406(6)
C22 C27 1.408(6)
C23 C24 1.372(7)
C23 H23 0.9300
C24 C25 1.414(7)
C24 C32 1.498(7)
C25 C26 1.362(7)
C25 H25 0.9300
C26 C27 1.434(7)
C26 C28 1.565(7)
C28 C30 1.484(8)
C28 C29 1.538(8)
C28 C31 1.565(8)
C29 H29A 0.9600
C29 H29B 0.9600
C29 H29C 0.9600
C30 H30A 0.9600
C30 H30B 0.9600
C30 H30C 0.9600
C31 H31A 0.9600
C31 H31B 0.9600
C31 H31C 0.9600
C32 C33A 1.23(2)
C32 C37 1.393(10)
C32 C37A 1.395(19)
C32 C33 1.446(11)
C35 C34A 1.27(2)
C35 C36 1.390(11)
C35 C36A 1.40(2)
C35 C34 1.464(10)
C35 C41 1.489(7)
C33 C34 1.404(10)
C33 H33 0.9300
C34 H34 0.9300
C36 C37 1.416(12)
C36 H36 0.9300
C37 H37 0.9300
C37A C36A 1.37(2)
C37A H37A 0.9300
C36A H36A 0.9300
C34A C33A 1.44(3)
C34A H34A 0.9300
C33A H33A 0.9300
C38 C43 1.417(6)
C38 C39 1.433(6)
C39 C40 1.367(6)
C39 C44 1.536(6)
C42 C41 1.354(7)
C42 C43 1.410(6)
C42 H42 0.9300
C41 C40 1.406(6)
C40 H40 0.9300
C44 C46 1.520(6)
C44 C45 1.543(7)
C44 C47 1.547(6)
C43 C48 1.421(6)
C45 H45A 0.9600
C45 H45B 0.9600
C45 H45C 0.9600
C46 H46A 0.9600
C46 H46B 0.9600
C46 H46C 0.9600
C47 H47A 0.9600
C47 H47B 0.9600
C47 H47C 0.9600
C48 H48 0.9300
C49 C52 1.495(6)
C49 C51 1.530(7)
C49 C50 1.542(7)
C50 H50A 0.9600
C50 H50B 0.9600
C50 H50C 0.9600
C51 H51A 0.9600
C51 H51B 0.9600
C51 H51C 0.9600
C52 H52A 0.9700
C52 H52B 0.9700
C53 C55 1.449(6)
C53 C54 1.519(6)
C54 H54A 0.9600
C54 H54B 0.9600
C54 H54C 0.9600
C55 C56 1.409(6)
C55 C60 1.428(6)
C56 C57 1.360(6)
C56 H56 0.9300
C57 C58 1.395(6)
C57 C65 1.538(6)
C58 C59 1.375(6)
C58 H58 0.9300
C59 C60 1.440(6)
C59 C61 1.537(6)
C61 C63 1.518(6)
C61 C62 1.526(6)
C61 C64 1.531(6)
C62 H62A 0.9600
C62 H62B 0.9600
C62 H62C 0.9600
C63 H63A 0.9600
C63 H63B 0.9600
C63 H63C 0.9600
C64 H64A 0.9600
C64 H64B 0.9600
C64 H64C 0.9600
C65 C66 1.495(8)
C65 C67 1.495(8)
C65 C68 1.527(8)
C66 H66A 0.9600
C66 H66B 0.9600
C66 H66C 0.9600
C67 H67A 0.9600
C67 H67B 0.9600
C67 H67C 0.9600
C68 H68A 0.9600
C68 H68B 0.9600
C68 H68C 0.9600
